data_2222121
loop_
_publ_author_name
'Babjakov\'a, Eva'
'Ne\<cas, Marek'
'V\'icha, Robert'

_publ_section_title
;
 3-(1-Adamantyl)-6-methyl-3-(3-methylbenzyl)isochroman-1-one
;
_journal_coeditor_code PV2152
_journal_issue 6
_journal_name_full 'Acta Crystallographica Section E'
_journal_page_first o1190
_journal_paper_doi 10.1107/S1600536809015888
_journal_volume 65
_journal_year 2009
_chemical_formula_iupac 'C28 H32 O2'
_chemical_formula_moiety 'C28 H32 O2'
_chemical_formula_sum 'C28 H32 O2'
_chemical_formula_weight 400.54
_chemical_melting_point 448.0(10)
_chemical_name_systematic
;
3-(1-Adamantyl)-6-methyl-3-(3-methylbenzyl)isochroman-1-one
;
_space_group_IT_number 15
_symmetry_cell_setting monoclinic
_symmetry_space_group_name_Hall '-C 2yc'
_symmetry_space_group_name_H-M 'C 1 2/c 1'
_atom_sites_solution_hydrogens geom
_atom_sites_solution_primary direct
_atom_sites_solution_secondary difmap
_cell_angle_alpha 90.00
_cell_angle_beta 95.62(3)
_cell_angle_gamma 90.00
_cell_formula_units_Z 8
_cell_length_a 25.691(5)
_cell_length_b 6.8474(14)
_cell_length_c 24.465(5)
_cell_measurement_reflns_used 3768
_cell_measurement_temperature 120(2)
_cell_measurement_theta_max 25.00
_cell_measurement_theta_min 3.08
_cell_volume 4283.1(15)
_computing_cell_refinement '<i>CrysAlis RED</i> (Oxford Diffraction, 2006)'
_computing_data_collection '<i>CrysAlis CCD</i> (Oxford Diffraction, 2006)'
_computing_data_reduction '<i>CrysAlis RED</i> (Oxford Diffraction, 2006)'
_computing_molecular_graphics 'ORTEP-3 (Farrugia, 1997) and Mercury (Macrae <i>et al.</i>,  2008)'
_computing_publication_material 'SHELXL97 (Sheldrick, 2008)'
_computing_structure_refinement 'SHELXL97 (Sheldrick, 2008)'
_computing_structure_solution 'SHELXS97 (Sheldrick, 2008)'
_diffrn_ambient_temperature 120(2)
_diffrn_detector_area_resol_mean 0.06
_diffrn_measured_fraction_theta_full 0.999
_diffrn_measured_fraction_theta_max 0.999
_diffrn_measurement_device_type 'Kuma KM-4-CCD'
_diffrn_measurement_method \w
_diffrn_radiation_monochromator graphite
_diffrn_radiation_source 'fine-focus sealed tube'
_diffrn_radiation_type MoK\a
_diffrn_radiation_wavelength 0.71073
_diffrn_reflns_av_R_equivalents 0.0251
_diffrn_reflns_av_sigmaI/netI 0.0201
_diffrn_reflns_limit_h_max 30
_diffrn_reflns_limit_h_min -26
_diffrn_reflns_limit_k_max 8
_diffrn_reflns_limit_k_min -8
_diffrn_reflns_limit_l_max 29
_diffrn_reflns_limit_l_min -29
_diffrn_reflns_number 24394
_diffrn_reflns_theta_full 25.00
_diffrn_reflns_theta_max 25.00
_diffrn_reflns_theta_min 3.08
_diffrn_standards_number 0
_exptl_absorpt_coefficient_mu 0.076
_exptl_absorpt_correction_T_max 0.9755
_exptl_absorpt_correction_T_min 0.9276
_exptl_absorpt_correction_type multi-scan
_exptl_absorpt_process_details '(<i>CrysAlis RED</i>; Oxford Diffraction, 2006)'
_exptl_crystal_colour colourless
_exptl_crystal_density_diffrn 1.242
_exptl_crystal_density_method 'not measured'
_exptl_crystal_description block
_exptl_crystal_F_000 1728
_exptl_crystal_size_max 0.50
_exptl_crystal_size_mid 0.40
_exptl_crystal_size_min 0.40
_refine_diff_density_max 0.736
_refine_diff_density_min -0.299
_refine_ls_extinction_method none
_refine_ls_goodness_of_fit_ref 1.090
_refine_ls_hydrogen_treatment constr
_refine_ls_matrix_type full
_refine_ls_number_parameters 273
_refine_ls_number_reflns 3768
_refine_ls_number_restraints 0
_refine_ls_restrained_S_all 1.090
_refine_ls_R_factor_all 0.0708
_refine_ls_R_factor_gt 0.0475
_refine_ls_shift/su_max 0.000
_refine_ls_shift/su_mean 0.000
_refine_ls_structure_factor_coef Fsqd
_refine_ls_weighting_details 'calc w=1/[\s^2^(Fo^2^)+(0.0809P)^2^+3.6011P] where P=(Fo^2^+2Fc^2^)/3'
_refine_ls_weighting_scheme calc
_refine_ls_wR_factor_gt 0.1295
_refine_ls_wR_factor_ref 0.1512
_reflns_number_gt 2791
_reflns_number_total 3768
_reflns_threshold_expression I>2\s(I)
_cod_data_source_file pv2152.cif
_cod_data_source_block I
_cod_original_sg_symbol_H-M 'C 2/c'
_cod_database_code 2222121
_cod_database_fobs_code 2222121

loop_
_symmetry_equiv_pos_as_xyz
'x, y, z'
'-x, y, -z+1/2'
'x+1/2, y+1/2, z'
'-x+1/2, y+1/2, -z+1/2'
'-x, -y, -z'
'x, -y, z-1/2'
'-x+1/2, -y+1/2, -z'
'x+1/2, -y+1/2, z-1/2'

loop_
_atom_site_type_symbol
_atom_site_label
_atom_site_fract_x
_atom_site_fract_y
_atom_site_fract_z
_atom_site_U_iso_or_equiv
_atom_site_adp_type
_atom_site_calc_flag
_atom_site_refinement_flags
_atom_site_occupancy
_atom_site_disorder_assembly
_atom_site_disorder_group
O O1 0.12111(5) 0.58024(19) 0.42951(5) 0.0274(3) Uani d . 1 . .
O O2 0.10665(6) 0.8319(2) 0.48112(6) 0.0416(4) Uani d . 1 . .
C C1 0.12676(7) 0.3506(3) 0.35689(7) 0.0249(4) Uani d . 1 . .
C C2 0.07450(8) 0.4117(4) 0.32486(8) 0.0357(5) Uani d . 1 . .
H H2A 0.0461 0.3273 0.3359 0.043 Uiso calc R 1 . .
H H2B 0.0663 0.5482 0.3342 0.043 Uiso calc R 1 . .
C C3 0.07703(8) 0.3948(4) 0.26254(8) 0.0415(6) Uani d . 1 . .
H H3A 0.0426 0.4347 0.2431 0.050 Uiso calc R 1 . .
C C4 0.08847(10) 0.1837(4) 0.24825(9) 0.0508(7) Uani d . 1 . .
H H4A 0.0899 0.1707 0.2081 0.061 Uiso calc R 1 . .
H H4B 0.0603 0.0978 0.2592 0.061 Uiso calc R 1 . .
C C5 0.14076(10) 0.1229(3) 0.27842(9) 0.0424(6) Uani d . 1 . .
H H5A 0.1484 -0.0153 0.2687 0.051 Uiso calc R 1 . .
C C6 0.18356(9) 0.2548(4) 0.26050(9) 0.0406(6) Uani d . 1 . .
H H6A 0.1852 0.2425 0.2204 0.049 Uiso calc R 1 . .
H H6B 0.2178 0.2149 0.2792 0.049 Uiso calc R 1 . .
C C7 0.17210(8) 0.4660(3) 0.27493(8) 0.0337(5) Uani d . 1 . .
H H7A 0.2005 0.5523 0.2634 0.040 Uiso calc R 1 . .
C C8 0.16969(8) 0.4845(3) 0.33713(8) 0.0299(5) Uani d . 1 . .
H H8A 0.1623 0.6219 0.3464 0.036 Uiso calc R 1 . .
H H8B 0.2040 0.4486 0.3565 0.036 Uiso calc R 1 . .
C C9 0.11992(9) 0.5274(4) 0.24478(8) 0.0395(5) Uani d . 1 . .
H H9A 0.1123 0.6649 0.2536 0.047 Uiso calc R 1 . .
H H9B 0.1215 0.5168 0.2046 0.047 Uiso calc R 1 . .
C C10 0.13864(9) 0.1386(3) 0.34079(8) 0.0351(5) Uani d . 1 . .
H H10A 0.1726 0.0972 0.3600 0.042 Uiso calc R 1 . .
H H10B 0.1111 0.0506 0.3523 0.042 Uiso calc R 1 . .
C C11 0.12507(7) 0.3690(3) 0.42072(7) 0.0245(4) Uani d . 1 . .
C C12 0.07750(8) 0.2678(3) 0.44128(7) 0.0255(4) Uani d . 1 . .
H H12A 0.0463 0.2945 0.4152 0.031 Uiso calc R 1 . .
H H12B 0.0834 0.1249 0.4419 0.031 Uiso calc R 1 . .
C C13 0.06683(7) 0.3338(3) 0.49754(7) 0.0240(4) Uani d . 1 . .
C C14 0.04511(7) 0.2122(3) 0.53459(7) 0.0265(4) Uani d . 1 . .
H H14A 0.0368 0.0812 0.5243 0.032 Uiso calc R 1 . .
C C15 0.03512(7) 0.2773(3) 0.58642(7) 0.0286(5) Uani d . 1 . .
C C16 0.04774(8) 0.4696(3) 0.60077(8) 0.0302(5) Uani d . 1 . .
H H16A 0.0414 0.5165 0.6361 0.036 Uiso calc R 1 . .
C C17 0.06931(8) 0.5930(3) 0.56449(8) 0.0294(5) Uani d . 1 . .
H H17A 0.0778 0.7238 0.5749 0.035 Uiso calc R 1 . .
C C18 0.07859(7) 0.5254(3) 0.51267(7) 0.0247(4) Uani d . 1 . .
C C19 0.10280(8) 0.6571(3) 0.47482(8) 0.0276(5) Uani d . 1 . .
C C20 0.01153(9) 0.1436(3) 0.62600(8) 0.0383(5) Uani d . 1 . .
H H20A 0.0237 0.0098 0.6209 0.057 Uiso calc R 1 . .
H H20B -0.0267 0.1480 0.6193 0.057 Uiso calc R 1 . .
H H20C 0.0222 0.1858 0.6637 0.057 Uiso calc R 1 . .
C C21 0.17657(8) 0.2921(3) 0.45125(8) 0.0326(5) Uani d . 1 . .
H H21A 0.1763 0.1479 0.4485 0.039 Uiso calc R 1 . .
H H21B 0.2059 0.3397 0.4314 0.039 Uiso calc R 1 . .
C C22 0.18831(8) 0.3455(3) 0.51107(8) 0.0298(5) Uani d . 1 . .
C C23 0.17789(8) 0.2147(3) 0.55169(8) 0.0313(5) Uani d . 1 . .
H H23A 0.1640 0.0900 0.5415 0.038 Uiso calc R 1 . .
C C24 0.18731(8) 0.2613(3) 0.60726(8) 0.0353(5) Uani d . 1 . .
C C25 0.20832(8) 0.4433(4) 0.62145(8) 0.0389(5) Uani d . 1 . .
H H25A 0.2145 0.4785 0.6591 0.047 Uiso calc R 1 . .
C C26 0.22031(8) 0.5736(4) 0.58156(9) 0.0392(5) Uani d . 1 . .
H H26A 0.2354 0.6965 0.5918 0.047 Uiso calc R 1 . .
C C27 0.21027(8) 0.5250(3) 0.52660(8) 0.0353(5) Uani d . 1 . .
H H27A 0.2185 0.6153 0.4992 0.042 Uiso calc R 1 . .
C C28 0.17439(10) 0.1205(4) 0.64983(10) 0.0515(7) Uani d . 1 . .
H H28A 0.1786 -0.0129 0.6365 0.077 Uiso calc R 1 . .
H H28B 0.1381 0.1403 0.6578 0.077 Uiso calc R 1 . .
H H28C 0.1979 0.1410 0.6834 0.077 Uiso calc R 1 . .

loop_
_atom_site_aniso_label
_atom_site_aniso_U_11
_atom_site_aniso_U_22
_atom_site_aniso_U_33
_atom_site_aniso_U_12
_atom_site_aniso_U_13
_atom_site_aniso_U_23
O1 0.0340(8) 0.0251(7) 0.0238(7) 0.0011(6) 0.0060(6) -0.0008(5)
O2 0.0616(11) 0.0269(9) 0.0376(9) 0.0005(7) 0.0125(7) -0.0030(6)
C1 0.0240(10) 0.0316(11) 0.0193(9) 0.0020(8) 0.0032(7) -0.0006(8)
C2 0.0255(11) 0.0581(15) 0.0236(10) 0.0035(10) 0.0027(8) 0.0044(9)
C3 0.0251(12) 0.0774(17) 0.0216(10) -0.0017(11) 0.0003(8) 0.0049(10)
C4 0.0537(16) 0.0751(18) 0.0243(11) -0.0294(14) 0.0074(10) -0.0101(11)
C5 0.0597(16) 0.0416(13) 0.0274(11) -0.0029(11) 0.0122(10) -0.0102(9)
C6 0.0399(13) 0.0588(15) 0.0246(10) 0.0040(11) 0.0101(9) -0.0027(10)
C7 0.0276(11) 0.0465(13) 0.0278(10) -0.0056(9) 0.0062(8) 0.0019(9)
C8 0.0280(11) 0.0364(12) 0.0252(10) -0.0040(9) 0.0020(8) 0.0001(8)
C9 0.0425(14) 0.0534(14) 0.0225(10) 0.0030(11) 0.0033(9) 0.0047(9)
C10 0.0432(13) 0.0369(12) 0.0259(10) -0.0020(10) 0.0077(9) -0.0039(9)
C11 0.0276(11) 0.0243(10) 0.0219(10) 0.0040(8) 0.0039(8) -0.0024(7)
C12 0.0315(11) 0.0231(10) 0.0222(9) 0.0002(8) 0.0039(8) -0.0001(7)
C13 0.0203(10) 0.0281(10) 0.0231(9) 0.0063(8) 0.0004(7) -0.0012(8)
C14 0.0252(11) 0.0285(10) 0.0259(10) 0.0014(8) 0.0027(8) -0.0001(8)
C15 0.0227(11) 0.0398(12) 0.0234(10) 0.0039(8) 0.0035(8) 0.0025(8)
C16 0.0266(11) 0.0427(12) 0.0218(9) 0.0082(9) 0.0053(8) -0.0026(8)
C17 0.0312(11) 0.0291(11) 0.0280(10) 0.0050(8) 0.0038(8) -0.0047(8)
C18 0.0227(10) 0.0273(10) 0.0240(9) 0.0068(8) 0.0024(8) 0.0012(8)
C19 0.0326(12) 0.0259(11) 0.0243(10) 0.0052(8) 0.0025(8) -0.0028(8)
C20 0.0385(13) 0.0475(14) 0.0303(11) 0.0021(10) 0.0101(9) 0.0037(9)
C21 0.0308(12) 0.0465(13) 0.0202(10) 0.0108(9) 0.0009(8) -0.0025(9)
C22 0.0234(11) 0.0434(12) 0.0224(10) 0.0099(9) 0.0018(8) 0.0003(9)
C23 0.0235(11) 0.0400(12) 0.0302(11) 0.0094(9) 0.0013(8) -0.0025(9)
C24 0.0272(11) 0.0541(14) 0.0254(10) 0.0145(10) 0.0064(8) 0.0055(9)
C25 0.0307(12) 0.0591(15) 0.0262(11) 0.0079(10) -0.0007(9) -0.0088(10)
C26 0.0296(12) 0.0514(14) 0.0357(12) -0.0026(10) -0.0019(9) -0.0097(10)
C27 0.0279(12) 0.0465(13) 0.0313(11) -0.0013(9) 0.0012(9) 0.0000(9)
C28 0.0539(16) 0.0593(16) 0.0423(14) 0.0055(13) 0.0102(11) 0.0120(12)

loop_
_atom_type_symbol
_atom_type_description
_atom_type_scat_dispersion_real
_atom_type_scat_dispersion_imag
_atom_type_scat_source
C C 0.0033 0.0016 'International Tables Vol C Tables 4.2.6.8 and 6.1.1.4'
H H 0.0000 0.0000 'International Tables Vol C Tables 4.2.6.8 and 6.1.1.4'
O O 0.0106 0.0060 'International Tables Vol C Tables 4.2.6.8 and 6.1.1.4'

loop_
_geom_angle_atom_site_label_1
_geom_angle_atom_site_label_2
_geom_angle_atom_site_label_3
_geom_angle_site_symmetry_1
_geom_angle_site_symmetry_3
_geom_angle
_geom_angle_publ_flag
C19 O1 C11 . . 122.58(14) ?
C10 C1 C2 . . 108.02(16) ?
C10 C1 C8 . . 108.25(16) ?
C2 C1 C8 . . 106.96(16) ?
C10 C1 C11 . . 110.79(15) ?
C2 C1 C11 . . 112.03(15) ?
C8 C1 C11 . . 110.63(15) ?
C3 C2 C1 . . 111.34(17) ?
C3 C2 H2A . . 109.4 ?
C1 C2 H2A . . 109.4 ?
C3 C2 H2B . . 109.4 ?
C1 C2 H2B . . 109.4 ?
H2A C2 H2B . . 108.0 ?
C4 C3 C9 . . 109.82(19) ?
C4 C3 C2 . . 109.08(19) ?
C9 C3 C2 . . 109.89(18) ?
C4 C3 H3A . . 109.3 ?
C9 C3 H3A . . 109.3 ?
C2 C3 H3A . . 109.3 ?
C3 C4 C5 . . 109.19(18) ?
C3 C4 H4A . . 109.8 ?
C5 C4 H4A . . 109.8 ?
C3 C4 H4B . . 109.8 ?
C5 C4 H4B . . 109.8 ?
H4A C4 H4B . . 108.3 ?
C6 C5 C4 . . 109.0(2) ?
C6 C5 C10 . . 109.99(18) ?
C4 C5 C10 . . 110.25(19) ?
C6 C5 H5A . . 109.2 ?
C4 C5 H5A . . 109.2 ?
C10 C5 H5A . . 109.2 ?
C5 C6 C7 . . 109.59(18) ?
C5 C6 H6A . . 109.8 ?
C7 C6 H6A . . 109.8 ?
C5 C6 H6B . . 109.8 ?
C7 C6 H6B . . 109.8 ?
H6A C6 H6B . . 108.2 ?
C9 C7 C6 . . 109.28(18) ?
C9 C7 C8 . . 109.76(17) ?
C6 C7 C8 . . 109.59(17) ?
C9 C7 H7A . . 109.4 ?
C6 C7 H7A . . 109.4 ?
C8 C7 H7A . . 109.4 ?
C7 C8 C1 . . 111.10(16) ?
C7 C8 H8A . . 109.4 ?
C1 C8 H8A . . 109.4 ?
C7 C8 H8B . . 109.4 ?
C1 C8 H8B . . 109.4 ?
H8A C8 H8B . . 108.0 ?
C3 C9 C7 . . 108.92(18) ?
C3 C9 H9A . . 109.9 ?
C7 C9 H9A . . 109.9 ?
C3 C9 H9B . . 109.9 ?
C7 C9 H9B . . 109.9 ?
H9A C9 H9B . . 108.3 ?
C5 C10 C1 . . 110.29(17) ?
C5 C10 H10A . . 109.6 ?
C1 C10 H10A . . 109.6 ?
C5 C10 H10B . . 109.6 ?
C1 C10 H10B . . 109.6 ?
H10A C10 H10B . . 108.1 ?
O1 C11 C12 . . 109.21(15) ?
O1 C11 C21 . . 109.47(15) ?
C12 C11 C21 . . 111.07(16) ?
O1 C11 C1 . . 103.53(14) ?
C12 C11 C1 . . 112.97(15) ?
C21 C11 C1 . . 110.29(15) ?
C13 C12 C11 . . 112.85(15) ?
C13 C12 H12A . . 109.0 ?
C11 C12 H12A . . 109.0 ?
C13 C12 H12B . . 109.0 ?
C11 C12 H12B . . 109.0 ?
H12A C12 H12B . . 107.8 ?
C14 C13 C18 . . 118.94(17) ?
C14 C13 C12 . . 122.69(17) ?
C18 C13 C12 . . 118.37(17) ?
C13 C14 C15 . . 121.66(18) ?
C13 C14 H14A . . 119.2 ?
C15 C14 H14A . . 119.2 ?
C14 C15 C16 . . 118.26(18) ?
C14 C15 C20 . . 120.94(19) ?
C16 C15 C20 . . 120.80(18) ?
C17 C16 C15 . . 120.99(18) ?
C17 C16 H16A . . 119.5 ?
C15 C16 H16A . . 119.5 ?
C16 C17 C18 . . 119.81(18) ?
C16 C17 H17A . . 120.1 ?
C18 C17 H17A . . 120.1 ?
C13 C18 C17 . . 120.34(18) ?
C13 C18 C19 . . 120.35(16) ?
C17 C18 C19 . . 119.28(17) ?
O2 C19 O1 . . 117.32(18) ?
O2 C19 C18 . . 124.05(18) ?
O1 C19 C18 . . 118.61(16) ?
C15 C20 H20A . . 109.5 ?
C15 C20 H20B . . 109.5 ?
H20A C20 H20B . . 109.5 ?
C15 C20 H20C . . 109.5 ?
H20A C20 H20C . . 109.5 ?
H20B C20 H20C . . 109.5 ?
C22 C21 C11 . . 117.76(16) ?
C22 C21 H21A . . 107.9 ?
C11 C21 H21A . . 107.9 ?
C22 C21 H21B . . 107.9 ?
C11 C21 H21B . . 107.9 ?
H21A C21 H21B . . 107.2 ?
C23 C22 C27 . . 118.57(18) ?
C23 C22 C21 . . 120.35(19) ?
C27 C22 C21 . . 121.08(18) ?
C22 C23 C24 . . 121.7(2) ?
C22 C23 H23A . . 119.2 ?
C24 C23 H23A . . 119.2 ?
C25 C24 C23 . . 118.4(2) ?
C25 C24 C28 . . 121.1(2) ?
C23 C24 C28 . . 120.5(2) ?
C26 C25 C24 . . 120.80(19) ?
C26 C25 H25A . . 119.6 ?
C24 C25 H25A . . 119.6 ?
C25 C26 C27 . . 119.9(2) ?
C25 C26 H26A . . 120.1 ?
C27 C26 H26A . . 120.1 ?
C26 C27 C22 . . 120.7(2) ?
C26 C27 H27A . . 119.7 ?
C22 C27 H27A . . 119.7 ?
C24 C28 H28A . . 109.5 ?
C24 C28 H28B . . 109.5 ?
H28A C28 H28B . . 109.5 ?
C24 C28 H28C . . 109.5 ?
H28A C28 H28C . . 109.5 ?
H28B C28 H28C . . 109.5 ?

loop_
_geom_bond_atom_site_label_1
_geom_bond_atom_site_label_2
_geom_bond_site_symmetry_2
_geom_bond_distance
_geom_bond_publ_flag
O1 C19 . 1.353(2) ?
O1 C11 . 1.467(2) ?
O2 C19 . 1.209(2) ?
C1 C10 . 1.542(3) ?
C1 C2 . 1.544(3) ?
C1 C8 . 1.548(3) ?
C1 C11 . 1.572(2) ?
C2 C3 . 1.537(3) ?
C2 H2A . 0.9900 ?
C2 H2B . 0.9900 ?
C3 C4 . 1.523(4) ?
C3 C9 . 1.524(3) ?
C3 H3A . 1.0000 ?
C4 C5 . 1.526(4) ?
C4 H4A . 0.9900 ?
C4 H4B . 0.9900 ?
C5 C6 . 1.520(3) ?
C5 C10 . 1.536(3) ?
C5 H5A . 1.0000 ?
C6 C7 . 1.525(3) ?
C6 H6A . 0.9900 ?
C6 H6B . 0.9900 ?
C7 C9 . 1.524(3) ?
C7 C8 . 1.534(3) ?
C7 H7A . 1.0000 ?
C8 H8A . 0.9900 ?
C8 H8B . 0.9900 ?
C9 H9A . 0.9900 ?
C9 H9B . 0.9900 ?
C10 H10A . 0.9900 ?
C10 H10B . 0.9900 ?
C11 C12 . 1.532(3) ?
C11 C21 . 1.547(3) ?
C12 C13 . 1.500(2) ?
C12 H12A . 0.9900 ?
C12 H12B . 0.9900 ?
C13 C14 . 1.388(3) ?
C13 C18 . 1.388(3) ?
C14 C15 . 1.391(3) ?
C14 H14A . 0.9500 ?
C15 C16 . 1.393(3) ?
C15 C20 . 1.503(3) ?
C16 C17 . 1.381(3) ?
C16 H16A . 0.9500 ?
C17 C18 . 1.392(3) ?
C17 H17A . 0.9500 ?
C18 C19 . 1.474(3) ?
C20 H20A . 0.9800 ?
C20 H20B . 0.9800 ?
C20 H20C . 0.9800 ?
C21 C22 . 1.510(3) ?
C21 H21A . 0.9900 ?
C21 H21B . 0.9900 ?
C22 C23 . 1.383(3) ?
C22 C27 . 1.390(3) ?
C23 C24 . 1.394(3) ?
C23 H23A . 0.9500 ?
C24 C25 . 1.389(3) ?
C24 C28 . 1.481(3) ?
C25 C26 . 1.379(3) ?
C25 H25A . 0.9500 ?
C26 C27 . 1.385(3) ?
C26 H26A . 0.9500 ?
C27 H27A . 0.9500 ?
C28 H28A . 0.9800 ?
C28 H28B . 0.9800 ?
C28 H28C . 0.9800 ?

loop_
_geom_hbond_atom_site_label_D
_geom_hbond_atom_site_label_H
_geom_hbond_atom_site_label_A
_geom_hbond_site_symmetry_A
_geom_hbond_distance_DH
_geom_hbond_distance_HA
_geom_hbond_distance_DA
_geom_hbond_angle_DHA
C23 H23A O2 1_545 0.95 2.65 3.548(3) 157
C12 H12B O2 1_545 0.99 2.28 3.206(2) 156

loop_
_geom_torsion_atom_site_label_1
_geom_torsion_atom_site_label_2
_geom_torsion_atom_site_label_3
_geom_torsion_atom_site_label_4
_geom_torsion_site_symmetry_1
_geom_torsion_site_symmetry_2
_geom_torsion_site_symmetry_3
_geom_torsion_site_symmetry_4
_geom_torsion
_geom_torsion_publ_flag
C10 C1 C2 C3 . . . . -58.3(2) ?
C8 C1 C2 C3 . . . . 58.0(2) ?
C11 C1 C2 C3 . . . . 179.39(18) ?
C1 C2 C3 C4 . . . . 60.2(2) ?
C1 C2 C3 C9 . . . . -60.2(3) ?
C9 C3 C4 C5 . . . . 60.5(2) ?
C2 C3 C4 C5 . . . . -60.0(2) ?
C3 C4 C5 C6 . . . . -60.2(2) ?
C3 C4 C5 C10 . . . . 60.6(2) ?
C4 C5 C6 C7 . . . . 60.6(2) ?
C10 C5 C6 C7 . . . . -60.4(2) ?
C5 C6 C7 C9 . . . . -60.8(2) ?
C5 C6 C7 C8 . . . . 59.5(2) ?
C9 C7 C8 C1 . . . . 60.9(2) ?
C6 C7 C8 C1 . . . . -59.1(2) ?
C10 C1 C8 C7 . . . . 57.8(2) ?
C2 C1 C8 C7 . . . . -58.3(2) ?
C11 C1 C8 C7 . . . . 179.39(16) ?
C4 C3 C9 C7 . . . . -60.3(2) ?
C2 C3 C9 C7 . . . . 59.7(2) ?
C6 C7 C9 C3 . . . . 60.1(2) ?
C8 C7 C9 C3 . . . . -60.1(2) ?
C6 C5 C10 C1 . . . . 60.3(2) ?
C4 C5 C10 C1 . . . . -60.0(2) ?
C2 C1 C10 C5 . . . . 57.5(2) ?
C8 C1 C10 C5 . . . . -57.9(2) ?
C11 C1 C10 C5 . . . . -179.40(17) ?
C19 O1 C11 C12 . . . . 38.5(2) ?
C19 O1 C11 C21 . . . . -83.3(2) ?
C19 O1 C11 C1 . . . . 159.11(15) ?
C10 C1 C11 O1 . . . . 172.14(15) ?
C2 C1 C11 O1 . . . . -67.16(19) ?
C8 C1 C11 O1 . . . . 52.08(19) ?
C10 C1 C11 C12 . . . . -69.8(2) ?
C2 C1 C11 C12 . . . . 50.9(2) ?
C8 C1 C11 C12 . . . . 170.09(15) ?
C10 C1 C11 C21 . . . . 55.1(2) ?
C2 C1 C11 C21 . . . . 175.81(17) ?
C8 C1 C11 C21 . . . . -64.9(2) ?
O1 C11 C12 C13 . . . . -48.1(2) ?
C21 C11 C12 C13 . . . . 72.7(2) ?
C1 C11 C12 C13 . . . . -162.74(15) ?
C11 C12 C13 C14 . . . . -148.46(17) ?
C11 C12 C13 C18 . . . . 32.4(2) ?
C18 C13 C14 C15 . . . . -0.3(3) ?
C12 C13 C14 C15 . . . . -179.42(17) ?
C13 C14 C15 C16 . . . . -0.3(3) ?
C13 C14 C15 C20 . . . . 179.94(18) ?
C14 C15 C16 C17 . . . . 0.4(3) ?
C20 C15 C16 C17 . . . . -179.86(18) ?
C15 C16 C17 C18 . . . . 0.1(3) ?
C14 C13 C18 C17 . . . . 0.8(3) ?
C12 C13 C18 C17 . . . . 179.98(17) ?
C14 C13 C18 C19 . . . . 178.59(16) ?
C12 C13 C18 C19 . . . . -2.3(3) ?
C16 C17 C18 C13 . . . . -0.8(3) ?
C16 C17 C18 C19 . . . . -178.54(17) ?
C11 O1 C19 O2 . . . . 171.77(17) ?
C11 O1 C19 C18 . . . . -9.5(3) ?
C13 C18 C19 O2 . . . . 167.88(19) ?
C17 C18 C19 O2 . . . . -14.3(3) ?
C13 C18 C19 O1 . . . . -10.8(3) ?
C17 C18 C19 O1 . . . . 166.98(17) ?
O1 C11 C21 C22 . . . . 50.9(2) ?
C12 C11 C21 C22 . . . . -69.7(2) ?
C1 C11 C21 C22 . . . . 164.23(17) ?
C11 C21 C22 C23 . . . . 98.7(2) ?
C11 C21 C22 C27 . . . . -82.1(2) ?
C27 C22 C23 C24 . . . . 2.1(3) ?
C21 C22 C23 C24 . . . . -178.67(18) ?
C22 C23 C24 C25 . . . . -0.8(3) ?
C22 C23 C24 C28 . . . . 178.27(19) ?
C23 C24 C25 C26 . . . . -1.0(3) ?
C28 C24 C25 C26 . . . . 179.9(2) ?
C24 C25 C26 C27 . . . . 1.5(3) ?
C25 C26 C27 C22 . . . . -0.2(3) ?
C23 C22 C27 C26 . . . . -1.5(3) ?
C21 C22 C27 C26 . . . . 179.21(19) ?
